data_2016544
loop_
_publ_author_name
'Vega-Baez, Jos\'e Luis'
'Sandoval-Ram\'irez, Jes\'us'
'Meza-Reyes, Socorro'
'Montiel-Smith, Sara'
'G\'omez-Calvario, Victor'
'Bern\`es, Sylvain'

_publ_section_title
;
 Accurate stereochemistry for two related 22,26-epiminocholestene
 derivatives
;
_journal_coeditor_code GD3197
_journal_issue 4
_journal_name_full 'Acta Crystallographica Section C'
_journal_page_first o214
_journal_page_last o216
_journal_paper_doi 10.1107/S0108270108005763
_journal_volume 64
_journal_year 2008
_chemical_formula_iupac 'C31 H47 N O4'
_chemical_formula_moiety 'C31 H47 N O4'
_chemical_formula_sum 'C31 H47 N O4'
_chemical_formula_weight 497.70
_chemical_melting_point 462
_chemical_name_common
;
3,16-diacetyl pseudosolasodine B
;
_chemical_name_systematic
;
(25R)-22,26-epiminocholesta-5,22(<i>N</i>)-diene-3\b,16\b-diyl diacetate
;
_space_group_IT_number 19
_symmetry_cell_setting orthorhombic
_symmetry_space_group_name_Hall 'P 2ac 2ab'
_symmetry_space_group_name_H-M 'P 21 21 21'
_atom_sites_solution_hydrogens geom
_atom_sites_solution_primary direct
_atom_sites_solution_secondary difmap
_audit_creation_method SHELXTL-Plus
_cell_angle_alpha 90.00
_cell_angle_beta 90.00
_cell_angle_gamma 90.00
_cell_formula_units_Z 4
_cell_length_a 6.1137(16)
_cell_length_b 11.6779(14)
_cell_length_c 41.330(5)
_cell_measurement_pressure 101(2)
_cell_measurement_reflns_used 71
_cell_measurement_temperature 296.0(10)
_cell_measurement_theta_max 11.37
_cell_measurement_theta_min 4.75
_cell_volume 2950.8(9)
_computing_cell_refinement 'XSCANS (Siemens, 1996)'
_computing_data_collection 'XSCANS (Siemens, 1996)'
_computing_data_reduction 'XSCANS (Siemens, 1996)'
_computing_molecular_graphics 'SHELXTL-Plus (Release 5.10; Sheldrick, 2008)'
_computing_publication_material 'SHELXTL-Plus (Release 5.10; Sheldrick, 2008) and PLATON (Spek, 2003)'
_computing_structure_refinement 'SHELXTL-Plus (Release 5.10; Sheldrick, 2008)'
_computing_structure_solution 'SHELXTL-Plus (Release 5.10; Sheldrick, 2008)'
_diffrn_ambient_temperature 296.0(10)
_diffrn_measured_fraction_theta_full 0.999
_diffrn_measured_fraction_theta_max 0.999
_diffrn_measurement_device_type 'Bruker P4'
_diffrn_measurement_method \w
_diffrn_radiation_monochromator graphite
_diffrn_radiation_source 'fine-focus sealed tube'
_diffrn_radiation_type MoK\a
_diffrn_radiation_wavelength 0.71073
_diffrn_reflns_av_R_equivalents 0.0282
_diffrn_reflns_av_sigmaI/netI 0.0453
_diffrn_reflns_limit_h_max 1
_diffrn_reflns_limit_h_min -7
_diffrn_reflns_limit_k_max 13
_diffrn_reflns_limit_k_min -1
_diffrn_reflns_limit_l_max 1
_diffrn_reflns_limit_l_min -49
_diffrn_reflns_number 3812
_diffrn_reflns_theta_full 25.00
_diffrn_reflns_theta_max 25.00
_diffrn_reflns_theta_min 1.97
_diffrn_standards_decay_% 0
_diffrn_standards_interval_count 97
_diffrn_standards_number 3
_exptl_absorpt_coefficient_mu 0.073
_exptl_absorpt_correction_type none
_exptl_crystal_colour Colourless
_exptl_crystal_density_diffrn 1.120
_exptl_crystal_density_method 'not measured'
_exptl_crystal_description Needle
_exptl_crystal_F_000 1088
_exptl_crystal_size_max 0.60
_exptl_crystal_size_mid 0.26
_exptl_crystal_size_min 0.16
_refine_diff_density_max 0.208
_refine_diff_density_min -0.196
_refine_ls_extinction_coef 0.0077(13)
_refine_ls_extinction_expression Fc^*^=kFc[1+0.001xFc^2^\l^3^/sin(2\q)]^-1/4^
_refine_ls_extinction_method SHELXTL-Plus
_refine_ls_goodness_of_fit_ref 1.034
_refine_ls_hydrogen_treatment constr
_refine_ls_matrix_type full
_refine_ls_number_constraints 0
_refine_ls_number_parameters 332
_refine_ls_number_reflns 3026
_refine_ls_number_restraints 0
_refine_ls_restrained_S_all 1.034
_refine_ls_R_factor_all 0.0877
_refine_ls_R_factor_gt 0.0517
_refine_ls_shift/su_max 0.000
_refine_ls_shift/su_mean 0.000
_refine_ls_structure_factor_coef Fsqd
_refine_ls_weighting_details 'calc w=1/[\s^2^(Fo^2^)+(0.0744P)^2^+0.5847P] where P=(Fo^2^+2Fc^2^)/3'
_refine_ls_weighting_scheme calc
_refine_ls_wR_factor_gt 0.1256
_refine_ls_wR_factor_ref 0.1538
_reflns_number_gt 1931
_reflns_number_total 3026
_reflns_threshold_expression I>2\s(I)
_cod_data_source_file gd3197.cif
_cod_data_source_block I
_cod_database_code 2016544
_cod_database_fobs_code 2016544

loop_
_symmetry_equiv_pos_as_xyz
'x, y, z'
'-x+1/2, -y, z+1/2'
'-x, y+1/2, -z+1/2'
'x+1/2, -y+1/2, -z'

loop_
_atom_site_type_symbol
_atom_site_label
_atom_site_fract_x
_atom_site_fract_y
_atom_site_fract_z
_atom_site_U_iso_or_equiv
_atom_site_adp_type
_atom_site_calc_flag
_atom_site_refinement_flags
_atom_site_occupancy
C C1 0.1943(8) 0.3111(3) 0.29891(8) 0.0497(10) Uani d . 1
H H1A 0.0916 0.2518 0.2926 0.060 Uiso calc R 1
H H1B 0.3390 0.2863 0.2923 0.060 Uiso calc R 1
C C2 0.1909(8) 0.3224(3) 0.33613(8) 0.0547(11) Uani d . 1
H H2A 0.0446 0.3417 0.3434 0.066 Uiso calc R 1
H H2B 0.2329 0.2503 0.3460 0.066 Uiso calc R 1
C C3 0.3482(8) 0.4147(3) 0.34586(8) 0.0524(11) Uani d . 1
H H3D 0.4967 0.3948 0.3389 0.063 Uiso calc R 1
C C4 0.2803(8) 0.5279(3) 0.33117(8) 0.0526(11) Uani d . 1
H H4A 0.3840 0.5867 0.3374 0.063 Uiso calc R 1
H H4B 0.1377 0.5495 0.3395 0.063 Uiso calc R 1
C C5 0.2703(6) 0.5206(3) 0.29454(9) 0.0439(9) Uani d . 1
C C6 0.3745(7) 0.5962(3) 0.27612(9) 0.0494(10) Uani d . 1
H H6A 0.4557 0.6523 0.2866 0.059 Uiso calc R 1
C C7 0.3728(7) 0.5991(3) 0.23998(8) 0.0493(10) Uani d . 1
H H7A 0.5163 0.5774 0.2321 0.059 Uiso calc R 1
H H7B 0.3443 0.6768 0.2329 0.059 Uiso calc R 1
C C8 0.2019(6) 0.5194(3) 0.22517(8) 0.0401(9) Uani d . 1
H H8A 0.0581 0.5563 0.2263 0.048 Uiso calc R 1
C C9 0.1942(7) 0.4054(3) 0.24403(8) 0.0407(9) Uani d . 1
H H9A 0.3433 0.3747 0.2435 0.049 Uiso calc R 1
C C10 0.1368(6) 0.4220(3) 0.28035(8) 0.0399(9) Uani d . 1
C C11 0.0500(8) 0.3165(3) 0.22691(8) 0.0541(11) Uani d . 1
H H11A -0.1018 0.3393 0.2291 0.065 Uiso calc R 1
H H11B 0.0672 0.2434 0.2378 0.065 Uiso calc R 1
C C12 0.1012(8) 0.3000(3) 0.19044(8) 0.0512(10) Uani d . 1
H H12A 0.2446 0.2654 0.1881 0.061 Uiso calc R 1
H H12B -0.0054 0.2483 0.1810 0.061 Uiso calc R 1
C C13 0.0966(6) 0.4144(3) 0.17202(8) 0.0416(9) Uani d . 1
C C14 0.2562(6) 0.4941(3) 0.18971(8) 0.0420(9) Uani d . 1
H H14A 0.3964 0.4534 0.1901 0.050 Uiso calc R 1
C C15 0.2892(7) 0.5955(3) 0.16678(8) 0.0514(10) Uani d . 1
H H15A 0.4312 0.6307 0.1701 0.062 Uiso calc R 1
H H15B 0.1765 0.6529 0.1699 0.062 Uiso calc R 1
C C16 0.2734(7) 0.5425(3) 0.13298(9) 0.0512(10) Uani d . 1
H H16A 0.4154 0.5458 0.1220 0.061 Uiso calc R 1
C C17 0.2006(7) 0.4161(3) 0.13773(8) 0.0461(9) Uani d . 1
H H17A 0.3358 0.3714 0.1394 0.055 Uiso calc R 1
C C18 -0.1401(7) 0.4620(4) 0.17079(9) 0.0553(11) Uani d . 1
H H18A -0.1888 0.4790 0.1923 0.083 Uiso calc R 1
H H18B -0.2352 0.4059 0.1613 0.083 Uiso calc R 1
H H18C -0.1428 0.5306 0.1580 0.083 Uiso calc R 1
C C19 -0.1077(7) 0.4505(4) 0.28506(10) 0.0555(11) Uani d . 1
H H19A -0.1334 0.4713 0.3072 0.083 Uiso calc R 1
H H19B -0.1946 0.3848 0.2796 0.083 Uiso calc R 1
H H19C -0.1472 0.5133 0.2713 0.083 Uiso calc R 1
C C20 0.0747(7) 0.3666(4) 0.10827(9) 0.0523(11) Uani d . 1
H H20A -0.0588 0.4121 0.1057 0.063 Uiso calc R 1
C C21 0.0044(10) 0.2424(4) 0.11267(10) 0.0702(14) Uani d . 1
H H21A -0.0487 0.2129 0.0925 0.105 Uiso calc R 1
H H21B -0.1096 0.2383 0.1286 0.105 Uiso calc R 1
H H21C 0.1273 0.1977 0.1197 0.105 Uiso calc R 1
C C22 0.2084(7) 0.3810(4) 0.07732(9) 0.0532(11) Uani d . 1
C C23 0.4321(8) 0.3316(5) 0.07675(11) 0.0742(15) Uani d . 1
H H23A 0.4272 0.2552 0.0860 0.089 Uiso calc R 1
H H23B 0.5266 0.3779 0.0903 0.089 Uiso calc R 1
C C24 0.5306(10) 0.3247(5) 0.04314(11) 0.0932(17) Uani d . 1
H H24A 0.6880 0.3160 0.0447 0.112 Uiso calc R 1
H H24B 0.4725 0.2586 0.0318 0.112 Uiso calc R 1
C C25 0.4765(11) 0.4322(6) 0.02468(12) 0.100(2) Uani d . 1
H H25B 0.5374 0.4966 0.0369 0.120 Uiso calc R 1
C C26 0.2343(9) 0.4494(6) 0.02311(11) 0.0866(18) Uani d . 1
H H26A 0.2065 0.5269 0.0158 0.104 Uiso calc R 1
H H26B 0.1757 0.3978 0.0069 0.104 Uiso calc R 1
N N27 0.1119(7) 0.4310(3) 0.05368(8) 0.0667(11) Uani d . 1
C C28 0.5800(12) 0.4353(8) -0.00917(14) 0.154(3) Uani d . 1
H H28A 0.5630 0.5104 -0.0183 0.231 Uiso calc R 1
H H28B 0.5088 0.3802 -0.0228 0.231 Uiso calc R 1
H H28C 0.7328 0.4171 -0.0076 0.231 Uiso calc R 1
O O29 0.3393(6) 0.4242(3) 0.38095(6) 0.0672(9) Uani d . 1
C C30 0.5205(13) 0.4595(5) 0.39591(13) 0.0914(18) Uani d . 1
O O31 0.6858(10) 0.4842(6) 0.38218(12) 0.146(2) Uani d . 1
C C32 0.4835(15) 0.4664(5) 0.43195(12) 0.125(3) Uani d . 1
H H32A 0.6171 0.4883 0.4425 0.188 Uiso calc R 1
H H32B 0.4374 0.3930 0.4399 0.188 Uiso calc R 1
H H32C 0.3724 0.5222 0.4364 0.188 Uiso calc R 1
O O33 0.1085(5) 0.6032(2) 0.11426(6) 0.0615(8) Uani d . 1
C C34 0.1731(12) 0.6719(5) 0.09065(13) 0.0834(16) Uani d . 1
O O35 0.3619(10) 0.6874(5) 0.08384(12) 0.136(2) Uani d . 1
C C36 -0.0141(13) 0.7238(5) 0.07295(13) 0.113(2) Uani d . 1
H H36A 0.0358 0.7530 0.0525 0.169 Uiso calc R 1
H H36B -0.0744 0.7852 0.0856 0.169 Uiso calc R 1
H H36C -0.1243 0.6667 0.0693 0.169 Uiso calc R 1

loop_
_atom_site_aniso_label
_atom_site_aniso_U_11
_atom_site_aniso_U_22
_atom_site_aniso_U_33
_atom_site_aniso_U_12
_atom_site_aniso_U_13
_atom_site_aniso_U_23
C1 0.065(3) 0.0377(19) 0.046(2) -0.005(2) 0.006(2) 0.0016(16)
C2 0.068(3) 0.049(2) 0.047(2) -0.002(3) 0.007(2) -0.0008(18)
C3 0.055(3) 0.062(2) 0.040(2) 0.005(3) 0.002(2) -0.0019(19)
C4 0.061(3) 0.047(2) 0.050(2) -0.002(2) -0.003(2) -0.0052(18)
C5 0.044(2) 0.0411(19) 0.046(2) 0.006(2) -0.0016(19) -0.0033(17)
C6 0.048(2) 0.047(2) 0.053(2) -0.005(2) -0.008(2) -0.0023(19)
C7 0.046(2) 0.047(2) 0.055(2) -0.009(2) 0.001(2) -0.0009(18)
C8 0.0333(19) 0.0389(18) 0.048(2) 0.0029(19) 0.0015(18) 0.0025(16)
C9 0.039(2) 0.0395(18) 0.0434(19) 0.001(2) 0.0023(18) 0.0009(16)
C10 0.034(2) 0.043(2) 0.0427(19) 0.0019(19) 0.0062(17) -0.0047(16)
C11 0.070(3) 0.046(2) 0.047(2) -0.014(2) 0.004(2) 0.0030(18)
C12 0.061(3) 0.045(2) 0.048(2) -0.007(2) 0.004(2) -0.0001(17)
C13 0.035(2) 0.043(2) 0.047(2) 0.0028(19) 0.0030(17) 0.0015(17)
C14 0.039(2) 0.042(2) 0.044(2) 0.0002(19) 0.0023(18) 0.0005(16)
C15 0.053(2) 0.046(2) 0.054(2) -0.010(2) 0.006(2) 0.0048(18)
C16 0.048(2) 0.056(2) 0.050(2) -0.001(2) 0.006(2) 0.0066(19)
C17 0.038(2) 0.051(2) 0.049(2) 0.005(2) 0.0003(19) 0.0037(18)
C18 0.042(2) 0.070(3) 0.055(2) 0.003(2) 0.000(2) -0.001(2)
C19 0.043(2) 0.072(3) 0.051(2) 0.001(2) 0.004(2) -0.006(2)
C20 0.046(2) 0.061(2) 0.050(2) -0.004(2) 0.000(2) 0.0012(19)
C21 0.091(4) 0.067(3) 0.053(3) -0.017(3) -0.008(3) -0.002(2)
C22 0.050(2) 0.065(3) 0.044(2) -0.002(2) -0.003(2) -0.002(2)
C23 0.062(3) 0.107(4) 0.054(3) 0.018(3) 0.009(2) 0.002(3)
C24 0.078(4) 0.130(5) 0.072(3) 0.020(4) 0.021(3) 0.006(4)
C25 0.088(5) 0.141(6) 0.071(3) -0.003(5) 0.029(3) 0.018(4)
C26 0.081(4) 0.126(5) 0.053(3) 0.007(4) 0.015(3) 0.014(3)
N27 0.064(2) 0.086(3) 0.049(2) 0.004(2) 0.0016(19) 0.0088(19)
C28 0.116(6) 0.249(10) 0.097(4) 0.020(7) 0.057(4) 0.048(5)
O29 0.080(2) 0.0762(19) 0.0449(15) -0.006(2) -0.0108(17) -0.0026(14)
C30 0.108(5) 0.100(4) 0.067(3) -0.021(4) -0.038(4) -0.006(3)
O31 0.114(4) 0.215(6) 0.110(4) -0.079(5) -0.034(3) 0.005(3)
C32 0.190(8) 0.120(4) 0.066(3) -0.030(6) -0.054(4) -0.013(3)
O33 0.068(2) 0.0625(17) 0.0541(16) 0.0057(18) 0.0025(16) 0.0157(14)
C34 0.104(5) 0.065(3) 0.081(3) 0.006(4) 0.017(4) 0.019(3)
O35 0.127(4) 0.136(4) 0.145(4) -0.010(4) 0.034(4) 0.086(3)
C36 0.154(6) 0.106(4) 0.078(4) 0.041(5) -0.005(4) 0.031(3)

loop_
_atom_type_symbol
_atom_type_description
_atom_type_scat_dispersion_real
_atom_type_scat_dispersion_imag
_atom_type_scat_source
C C 0.0033 0.0016 'International Tables Vol C Tables 4.2.6.8 and 6.1.1.4'
H H 0.0000 0.0000 'International Tables Vol C Tables 4.2.6.8 and 6.1.1.4'
N N 0.0061 0.0033 'International Tables Vol C Tables 4.2.6.8 and 6.1.1.4'
O O 0.0106 0.0060 'International Tables Vol C Tables 4.2.6.8 and 6.1.1.4'

loop_
_geom_angle_atom_site_label_1
_geom_angle_atom_site_label_2
_geom_angle_atom_site_label_3
_geom_angle
_geom_angle_publ_flag
C2 C1 C10 114.8(3) ?
C2 C1 H1A 108.6 ?
C10 C1 H1A 108.6 ?
C2 C1 H1B 108.6 ?
C10 C1 H1B 108.6 ?
H1A C1 H1B 107.5 ?
C3 C2 C1 108.6(3) ?
C3 C2 H2A 110.0 ?
C1 C2 H2A 110.0 ?
C3 C2 H2B 110.0 ?
C1 C2 H2B 110.0 ?
H2A C2 H2B 108.3 ?
O29 C3 C2 107.3(3) ?
O29 C3 C4 108.9(3) ?
C2 C3 C4 110.1(3) ?
O29 C3 H3D 110.2 ?
C2 C3 H3D 110.2 ?
C4 C3 H3D 110.2 ?
C3 C4 C5 111.3(3) ?
C3 C4 H4A 109.4 ?
C5 C4 H4A 109.4 ?
C3 C4 H4B 109.4 ?
C5 C4 H4B 109.4 ?
H4A C4 H4B 108.0 ?
C6 C5 C4 121.0(3) ?
C6 C5 C10 122.5(3) ?
C4 C5 C10 116.5(3) ?
C5 C6 C7 125.7(4) yes
C5 C6 H6A 117.1 ?
C7 C6 H6A 117.1 ?
C6 C7 C8 113.1(3) ?
C6 C7 H7A 109.0 ?
C8 C7 H7A 109.0 ?
C6 C7 H7B 109.0 ?
C8 C7 H7B 109.0 ?
H7A C7 H7B 107.8 ?
C7 C8 C14 110.7(3) ?
C7 C8 C9 110.1(3) ?
C14 C8 C9 108.9(3) ?
C7 C8 H8A 109.1 ?
C14 C8 H8A 109.1 ?
C9 C8 H8A 109.1 ?
C11 C9 C8 111.6(3) ?
C11 C9 C10 113.6(3) ?
C8 C9 C10 112.8(3) ?
C11 C9 H9A 106.1 ?
C8 C9 H9A 106.1 ?
C10 C9 H9A 106.1 ?
C5 C10 C19 107.8(3) ?
C5 C10 C1 108.6(3) ?
C19 C10 C1 109.8(3) ?
C5 C10 C9 110.1(3) ?
C19 C10 C9 111.6(3) ?
C1 C10 C9 108.9(3) ?
C9 C11 C12 114.5(3) ?
C9 C11 H11A 108.6 ?
C12 C11 H11A 108.6 ?
C9 C11 H11B 108.6 ?
C12 C11 H11B 108.6 ?
H11A C11 H11B 107.6 ?
C13 C12 C11 111.7(3) ?
C13 C12 H12A 109.3 ?
C11 C12 H12A 109.3 ?
C13 C12 H12B 109.3 ?
C11 C12 H12B 109.3 ?
H12A C12 H12B 107.9 ?
C14 C13 C12 106.2(3) ?
C14 C13 C18 113.0(3) ?
C12 C13 C18 110.2(3) ?
C14 C13 C17 99.6(3) ?
C12 C13 C17 117.1(3) ?
C18 C13 C17 110.3(3) ?
C15 C14 C8 118.1(3) ?
C15 C14 C13 105.0(3) ?
C8 C14 C13 115.8(3) ?
C15 C14 H14A 105.6 ?
C8 C14 H14A 105.6 ?
C13 C14 H14A 105.6 ?
C14 C15 C16 104.1(3) ?
C14 C15 H15A 110.9 ?
C16 C15 H15A 110.9 ?
C14 C15 H15B 110.9 ?
C16 C15 H15B 110.9 ?
H15A C15 H15B 109.0 ?
O33 C16 C15 109.4(3) ?
O33 C16 C17 109.4(3) ?
C15 C16 C17 106.7(3) ?
O33 C16 H16A 110.4 ?
C15 C16 H16A 110.4 ?
C17 C16 H16A 110.4 ?
C20 C17 C13 120.5(3) ?
C20 C17 C16 113.4(3) ?
C13 C17 C16 104.2(3) ?
C20 C17 H17A 105.9 ?
C13 C17 H17A 105.9 ?
C16 C17 H17A 105.9 ?
C13 C18 H18A 109.5 ?
C13 C18 H18B 109.5 ?
H18A C18 H18B 109.5 ?
C13 C18 H18C 109.5 ?
H18A C18 H18C 109.5 ?
H18B C18 H18C 109.5 ?
C10 C19 H19A 109.5 ?
C10 C19 H19B 109.5 ?
H19A C19 H19B 109.5 ?
C10 C19 H19C 109.5 ?
H19A C19 H19C 109.5 ?
H19B C19 H19C 109.5 ?
C21 C20 C22 110.8(3) ?
C21 C20 C17 113.7(3) ?
C22 C20 C17 110.5(3) ?
C21 C20 H20A 107.2 ?
C22 C20 H20A 107.2 ?
C17 C20 H20A 107.2 ?
C20 C21 H21A 109.5 ?
C20 C21 H21B 109.5 ?
H21A C21 H21B 109.5 ?
C20 C21 H21C 109.5 ?
H21A C21 H21C 109.5 ?
H21B C21 H21C 109.5 ?
N27 C22 C23 126.1(4) ?
N27 C22 C20 116.2(4) ?
C23 C22 C20 117.6(4) ?
C22 C23 C24 113.6(4) ?
C22 C23 H23A 108.8 ?
C24 C23 H23A 108.8 ?
C22 C23 H23B 108.8 ?
C24 C23 H23B 108.8 ?
H23A C23 H23B 107.7 ?
C25 C24 C23 109.4(5) ?
C25 C24 H24A 109.8 ?
C23 C24 H24A 109.8 ?
C25 C24 H24B 109.8 ?
C23 C24 H24B 109.8 ?
H24A C24 H24B 108.2 ?
C26 C25 C24 110.6(6) ?
C26 C25 C28 111.4(5) ?
C24 C25 C28 113.0(6) ?
C26 C25 H25B 107.2 ?
C24 C25 H25B 107.2 ?
C28 C25 H25B 107.2 ?
N27 C26 C25 116.3(4) ?
N27 C26 H26A 108.2 ?
C25 C26 H26A 108.2 ?
N27 C26 H26B 108.2 ?
C25 C26 H26B 108.2 ?
H26A C26 H26B 107.4 ?
C22 N27 C26 118.9(4) yes
C25 C28 H28A 109.5 ?
C25 C28 H28B 109.5 ?
H28A C28 H28B 109.5 ?
C25 C28 H28C 109.5 ?
H28A C28 H28C 109.5 ?
H28B C28 H28C 109.5 ?
C30 O29 C3 117.0(4) ?
O31 C30 O29 123.8(5) ?
O31 C30 C32 125.7(6) ?
O29 C30 C32 110.5(6) ?
C30 C32 H32A 109.5 ?
C30 C32 H32B 109.5 ?
H32A C32 H32B 109.5 ?
C30 C32 H32C 109.5 ?
H32A C32 H32C 109.5 ?
H32B C32 H32C 109.5 ?
C34 O33 C16 118.7(4) ?
O35 C34 O33 123.4(6) ?
O35 C34 C36 124.2(6) ?
O33 C34 C36 112.3(6) ?
C34 C36 H36A 109.5 ?
C34 C36 H36B 109.5 ?
H36A C36 H36B 109.5 ?
C34 C36 H36C 109.5 ?
H36A C36 H36C 109.5 ?
H36B C36 H36C 109.5 ?

loop_
_geom_bond_atom_site_label_1
_geom_bond_atom_site_label_2
_geom_bond_distance
_geom_bond_publ_flag
C1 C2 1.544(5) ?
C1 C10 1.546(5) ?
C1 H1A 0.9700 ?
C1 H1B 0.9700 ?
C2 C3 1.500(6) ?
C2 H2A 0.9700 ?
C2 H2B 0.9700 ?
C3 O29 1.456(4) ?
C3 C4 1.513(5) ?
C3 H3D 0.9800 ?
C4 C5 1.517(5) ?
C4 H4A 0.9700 ?
C4 H4B 0.9700 ?
C5 C6 1.329(5) yes
C5 C10 1.529(5) ?
C6 C7 1.494(5) ?
C6 H6A 0.9300 ?
C7 C8 1.527(5) ?
C7 H7A 0.9700 ?
C7 H7B 0.9700 ?
C8 C14 1.532(5) ?
C8 C9 1.543(5) ?
C8 H8A 0.9800 ?
C9 C11 1.536(5) ?
C9 C10 1.554(5) ?
C9 H9A 0.9800 ?
C10 C19 1.544(6) ?
C11 C12 1.551(5) ?
C11 H11A 0.9700 ?
C11 H11B 0.9700 ?
C12 C13 1.537(5) ?
C12 H12A 0.9700 ?
C12 H12B 0.9700 ?
C13 C14 1.534(5) ?
C13 C18 1.551(6) ?
C13 C17 1.554(5) ?
C14 C15 1.530(5) ?
C14 H14A 0.9800 ?
C15 C16 1.531(5) ?
C15 H15A 0.9700 ?
C15 H15B 0.9700 ?
C16 O33 1.455(5) yes
C16 C17 1.554(5) ?
C16 H16A 0.9800 ?
C17 C20 1.552(5) ?
C17 H17A 0.9800 ?
C18 H18A 0.9600 ?
C18 H18B 0.9600 ?
C18 H18C 0.9600 ?
C19 H19A 0.9600 ?
C19 H19B 0.9600 ?
C19 H19C 0.9600 ?
C20 C21 1.523(6) yes
C20 C22 1.527(5) yes
C20 H20A 0.9800 ?
C21 H21A 0.9600 ?
C21 H21B 0.9600 ?
C21 H21C 0.9600 ?
C22 N27 1.282(5) yes
C22 C23 1.484(6) ?
C23 C24 1.516(6) ?
C23 H23A 0.9700 ?
C23 H23B 0.9700 ?
C24 C25 1.506(8) ?
C24 H24A 0.9700 ?
C24 H24B 0.9700 ?
C25 C26 1.495(8) ?
C25 C28 1.536(7) ?
C25 H25B 0.9800 ?
C26 N27 1.484(6) yes
C26 H26A 0.9700 ?
C26 H26B 0.9700 ?
C28 H28A 0.9600 ?
C28 H28B 0.9600 ?
C28 H28C 0.9600 ?
O29 C30 1.334(7) ?
C30 O31 1.194(8) ?
C30 C32 1.509(7) ?
C32 H32A 0.9600 ?
C32 H32B 0.9600 ?
C32 H32C 0.9600 ?
O33 C34 1.323(6) ?
C34 O35 1.202(8) ?
C34 C36 1.488(9) ?
C36 H36A 0.9600 ?
C36 H36B 0.9600 ?
C36 H36C 0.9600 ?

loop_
_geom_torsion_atom_site_label_1
_geom_torsion_atom_site_label_2
_geom_torsion_atom_site_label_3
_geom_torsion_atom_site_label_4
_geom_torsion
C10 C1 C2 C3 -57.9(5)
C1 C2 C3 O29 179.3(3)
C1 C2 C3 C4 61.0(4)
O29 C3 C4 C5 -175.8(3)
C2 C3 C4 C5 -58.4(5)
C3 C4 C5 C6 -128.0(4)
C3 C4 C5 C10 51.5(5)
C4 C5 C6 C7 -178.7(4)
C10 C5 C6 C7 1.9(6)
C5 C6 C7 C8 11.2(6)
C6 C7 C8 C14 -160.7(3)
C6 C7 C8 C9 -40.4(4)
C7 C8 C9 C11 -171.4(3)
C14 C8 C9 C11 -49.9(4)
C7 C8 C9 C10 59.3(4)
C14 C8 C9 C10 -179.2(3)
C6 C5 C10 C19 -106.6(4)
C4 C5 C10 C19 74.0(4)
C6 C5 C10 C1 134.5(4)
C4 C5 C10 C1 -45.0(4)
C6 C5 C10 C9 15.3(5)
C4 C5 C10 C9 -164.1(3)
C2 C1 C10 C5 48.2(5)
C2 C1 C10 C19 -69.5(5)
C2 C1 C10 C9 168.1(3)
C11 C9 C10 C5 -173.9(3)
C8 C9 C10 C5 -45.6(4)
C11 C9 C10 C19 -54.2(4)
C8 C9 C10 C19 74.0(4)
C11 C9 C10 C1 67.1(4)
C8 C9 C10 C1 -164.6(3)
C8 C9 C11 C12 50.0(5)
C10 C9 C11 C12 178.9(3)
C9 C11 C12 C13 -53.5(5)
C11 C12 C13 C14 54.9(5)
C11 C12 C13 C18 -67.8(4)
C11 C12 C13 C17 165.0(3)
C7 C8 C14 C15 -54.5(4)
C9 C8 C14 C15 -175.6(4)
C7 C8 C14 C13 179.8(3)
C9 C8 C14 C13 58.7(4)
C12 C13 C14 C15 167.1(3)
C18 C13 C14 C15 -71.9(4)
C17 C13 C14 C15 45.1(3)
C12 C13 C14 C8 -60.6(4)
C18 C13 C14 C8 60.3(4)
C17 C13 C14 C8 177.3(3)
C8 C14 C15 C16 -164.1(3)
C13 C14 C15 C16 -33.3(4)
C14 C15 C16 O33 125.7(3)
C14 C15 C16 C17 7.5(4)
C14 C13 C17 C20 -168.0(3)
C12 C13 C17 C20 78.1(4)
C18 C13 C17 C20 -49.0(5)
C14 C13 C17 C16 -39.4(3)
C12 C13 C17 C16 -153.2(3)
C18 C13 C17 C16 79.7(4)
O33 C16 C17 C20 34.9(4)
C15 C16 C17 C20 153.1(3)
O33 C16 C17 C13 -98.0(3)
C15 C16 C17 C13 20.2(4)
C13 C17 C20 C21 -56.1(5)
C16 C17 C20 C21 179.6(4)
C13 C17 C20 C22 178.6(3)
C16 C17 C20 C22 54.2(4)
C21 C20 C22 N27 106.5(5)
C17 C20 C22 N27 -126.6(4)
C21 C20 C22 C23 -70.7(5)
C17 C20 C22 C23 56.2(5)
N27 C22 C23 C24 -10.7(7)
C20 C22 C23 C24 166.2(4)
C22 C23 C24 C25 41.0(7)
C23 C24 C25 C26 -57.2(7)
C23 C24 C25 C28 177.1(5)
C24 C25 C26 N27 44.7(8)
C28 C25 C26 N27 171.2(5)
C23 C22 N27 C26 -4.1(7)
C20 C22 N27 C26 179.0(4)
C25 C26 N27 C22 -13.5(8)
C2 C3 O29 C30 151.0(4)
C4 C3 O29 C30 -89.8(5)
C3 O29 C30 O31 0.7(9)
C3 O29 C30 C32 179.2(4)
C15 C16 O33 C34 107.5(4)
C17 C16 O33 C34 -136.0(4)
C16 O33 C34 O35 -0.3(8)
C16 O33 C34 C36 177.6(4)

loop_
_cod_related_entry_id
_cod_related_entry_database
_cod_related_entry_code
1 ChemSpider 9908490
